data_4319730
loop_
_publ_author_name
'Chen-Shing Chang'
'Ching-Huei Chen'
'Yu-I Li'
'Bing-Chuang Liau'
'Bao-Tsan Ko'
'Shanmugham Elango'
'Jyh-Horung Chen'
'Lian-Pin Hwang'

_publ_section_title
;
 Metal Complexes of N-p-Nitrobenzoylamido-meso-tetraphenylporphyrin:
 cis-Acetato-N-p-nitrobenzoylimido-meso-
 tetraphenylporphyrinatothallium(III) and N-p-Nitrobenzoylimido-meso-
 tetraphenylporphyrinatonickel(II)
;
_journal_name_full 'Inorganic Chemistry'
_journal_page_first 2905
_journal_page_last 2909
_journal_paper_doi 10.1021/ic000823p
_journal_volume 40
_journal_year 2001
_chemical_formula_sum 'C53 H35 N6 O5 Tl'
_chemical_formula_weight 1040.24
_chemical_name_systematic
; 
 ? 
;
_space_group_IT_number 14
_symmetry_cell_setting monoclinic
_symmetry_space_group_name_Hall '-P 2ybc'
_symmetry_space_group_name_H-M 'P 1 21/c 1'
_atom_sites_solution_hydrogens geom
_atom_sites_solution_primary direct
_atom_sites_solution_secondary difmap
_audit_creation_method SHELXL-97
_cell_angle_alpha 90.00
_cell_angle_beta 101.124(2)
_cell_angle_gamma 90.00
_cell_formula_units_Z 4
_cell_length_a 12.5257(14)
_cell_length_b 24.360(3)
_cell_length_c 14.5349(17)
_cell_measurement_temperature 293(2)
_cell_volume 4351.7(9)
_computing_structure_refinement 'SHELXL-97 (Sheldrick, 1997)'
_computing_structure_solution 'SHELXS-97 (Sheldrick, 1990)'
_diffrn_ambient_temperature 293(2)
_diffrn_measured_fraction_theta_full 0.997
_diffrn_measured_fraction_theta_max 0.997
_diffrn_radiation_monochromator graphite
_diffrn_radiation_source 'fine-focus sealed tube'
_diffrn_radiation_type MoK\a
_diffrn_radiation_wavelength 0.71073
_diffrn_reflns_av_R_equivalents 0.0536
_diffrn_reflns_av_sigmaI/netI 0.0545
_diffrn_reflns_limit_h_max 10
_diffrn_reflns_limit_h_min -15
_diffrn_reflns_limit_k_max 30
_diffrn_reflns_limit_k_min -29
_diffrn_reflns_limit_l_max 17
_diffrn_reflns_limit_l_min -17
_diffrn_reflns_number 24296
_diffrn_reflns_theta_full 26.03
_diffrn_reflns_theta_max 26.03
_diffrn_reflns_theta_min 1.65
_exptl_absorpt_coefficient_mu 3.770
_exptl_crystal_density_diffrn 1.588
_exptl_crystal_density_method 'not measured'
_exptl_crystal_F_000 2064
_refine_diff_density_max 3.290
_refine_diff_density_min -1.592
_refine_diff_density_rms 0.136
_refine_ls_extinction_method none
_refine_ls_goodness_of_fit_ref 0.866
_refine_ls_hydrogen_treatment mixed
_refine_ls_matrix_type full
_refine_ls_number_parameters 581
_refine_ls_number_reflns 8546
_refine_ls_number_restraints 0
_refine_ls_restrained_S_all 0.866
_refine_ls_R_factor_all 0.0652
_refine_ls_R_factor_gt 0.0446
_refine_ls_shift/su_max 0.001
_refine_ls_shift/su_mean 0.000
_refine_ls_structure_factor_coef Fsqd
_refine_ls_weighting_details 'calc w=1/[\s^2^(Fo^2^)+(0.1000P)^2^+0.0000P] where P=(Fo^2^+2Fc^2^)/3'
_refine_ls_weighting_scheme calc
_refine_ls_wR_factor_gt 0.1150
_refine_ls_wR_factor_ref 0.1290
_reflns_number_gt 6282
_reflns_number_total 8546
_reflns_threshold_expression >2sigma(I)
_cod_data_source_file ic000823p_2.cif
_cod_data_source_block Tl(N-p-NCOC6H4NO2-tpp)(OAc)
_cod_database_code 4319730

loop_
_symmetry_equiv_pos_as_xyz
'x, y, z'
'-x, y+1/2, -z+1/2'
'-x, -y, -z'
'x, -y-1/2, z-1/2'

loop_
_atom_site_label
_atom_site_type_symbol
_atom_site_fract_x
_atom_site_fract_y
_atom_site_fract_z
_atom_site_U_iso_or_equiv
_atom_site_adp_type
_atom_site_occupancy
_atom_site_symmetry_multiplicity
_atom_site_calc_flag
_atom_site_refinement_flags
_atom_site_disorder_assembly
_atom_site_disorder_group
Tl Tl 0.806504(18) 0.113673(8) 0.079280(14) 0.03441(10) Uani 1 1 d . . .
O1 O 0.8741(4) 0.0129(2) 0.3285(3) 0.0693(15) Uani 1 1 d . . .
O2 O 0.4065(6) 0.1857(3) 0.3087(7) 0.118(3) Uani 1 1 d . . .
O3 O 0.5260(7) 0.2255(3) 0.4061(6) 0.136(3) Uani 1 1 d . . .
O4 O 0.6274(4) 0.1478(2) 0.0567(4) 0.0616(13) Uani 1 1 d . . .
O5 O 0.7532(4) 0.19458(19) 0.1483(3) 0.0561(12) Uani 1 1 d . . .
N1 N 0.9137(4) 0.01376(18) 0.1532(3) 0.0333(10) Uani 1 1 d . . .
N2 N 0.9918(4) 0.1319(2) 0.1291(3) 0.0353(11) Uani 1 1 d . . .
N3 N 0.8396(4) 0.15357(18) -0.0447(3) 0.0354(10) Uani 1 1 d . . .
N4 N 0.7523(4) 0.04293(18) -0.0287(3) 0.0359(11) Uani 1 1 d . . .
N5 N 0.8340(4) 0.04797(18) 0.1796(3) 0.0357(11) Uani 1 1 d . . .
N6 N 0.4980(7) 0.1901(3) 0.3508(5) 0.0732(19) Uani 1 1 d . . .
C1 C 0.8853(5) -0.0362(2) 0.1094(4) 0.0371(13) Uani 1 1 d . . .
C2 C 0.9789(5) -0.0691(2) 0.1298(4) 0.0434(14) Uani 1 1 d . . .
H2A H 0.9842 -0.1054 0.1113 0.052 Uiso 1 1 calc R . .
C3 C 1.0612(5) -0.0384(2) 0.1817(4) 0.0409(14) Uani 1 1 d . . .
H3A H 1.1320 -0.0504 0.2036 0.049 Uiso 1 1 calc R . .
C4 C 1.0205(5) 0.0138(2) 0.1961(4) 0.0347(12) Uani 1 1 d . . .
C5 C 1.0798(5) 0.0598(2) 0.2385(4) 0.0358(13) Uani 1 1 d . . .
C6 C 1.0602(5) 0.1144(2) 0.2101(4) 0.0356(13) Uani 1 1 d . . .
C7 C 1.1228(5) 0.1613(3) 0.2523(4) 0.0477(15) Uani 1 1 d . . .
H7A H 1.1748 0.1608 0.3074 0.057 Uiso 1 1 calc R . .
C8 C 1.0926(5) 0.2054(2) 0.1984(4) 0.0435(14) Uani 1 1 d . . .
H8A H 1.1191 0.2409 0.2093 0.052 Uiso 1 1 calc R . .
C9 C 1.0113(5) 0.1873(2) 0.1202(4) 0.0376(13) Uani 1 1 d . . .
C10 C 0.9668(5) 0.2205(2) 0.0425(4) 0.0353(12) Uani 1 1 d . . .
C11 C 0.8924(5) 0.2029(2) -0.0377(4) 0.0372(13) Uani 1 1 d . . .
C12 C 0.8552(5) 0.2331(2) -0.1241(4) 0.0459(15) Uani 1 1 d . . .
H12A H 0.8801 0.2672 -0.1395 0.055 Uiso 1 1 calc R . .
C13 C 0.7775(5) 0.2022(3) -0.1776(4) 0.0480(15) Uani 1 1 d . . .
H13A H 0.7392 0.2115 -0.2370 0.058 Uiso 1 1 calc R . .
C14 C 0.7641(5) 0.1525(2) -0.1271(4) 0.0361(12) Uani 1 1 d . . .
C15 C 0.6873(5) 0.1114(2) -0.1531(4) 0.0359(13) Uani 1 1 d . . .
C16 C 0.6792(5) 0.0613(2) -0.1046(4) 0.0393(13) Uani 1 1 d . . .
C17 C 0.5971(5) 0.0201(3) -0.1321(5) 0.0481(16) Uani 1 1 d . . .
H17A H 0.5378 0.0226 -0.1815 0.058 Uiso 1 1 calc R . .
C18 C 0.6214(5) -0.0225(3) -0.0741(5) 0.0480(16) Uani 1 1 d . . .
H18A H 0.5811 -0.0546 -0.0747 0.058 Uiso 1 1 calc R . .
C19 C 0.7214(5) -0.0098(2) -0.0104(4) 0.0387(13) Uani 1 1 d . . .
C20 C 0.7855(5) -0.0477(2) 0.0487(4) 0.0370(13) Uani 1 1 d . . .
C21 C 1.1712(5) 0.0459(2) 0.3156(4) 0.0375(13) Uani 1 1 d . . .
C22 C 1.1490(6) 0.0165(3) 0.3924(5) 0.0464(15) Uani 1 1 d . . .
H22A H 1.0782 0.0056 0.3936 0.056 Uiso 1 1 calc R . .
C23 C 1.2326(6) 0.0035(3) 0.4669(5) 0.0554(18) Uani 1 1 d . . .
H23A H 1.2170 -0.0150 0.5187 0.067 Uiso 1 1 calc R . .
C24 C 1.3369(6) 0.0178(3) 0.4646(5) 0.0588(19) Uani 1 1 d . . .
H24A H 1.3924 0.0090 0.5148 0.071 Uiso 1 1 calc R . .
C25 C 1.3607(6) 0.0452(3) 0.3887(5) 0.065(2) Uani 1 1 d . . .
H25A H 1.4324 0.0542 0.3867 0.078 Uiso 1 1 calc R . .
C26 C 1.2777(5) 0.0592(3) 0.3149(5) 0.0525(17) Uani 1 1 d . . .
H26A H 1.2944 0.0781 0.2638 0.063 Uiso 1 1 calc R . .
C27 C 0.9963(5) 0.2798(2) 0.0482(4) 0.0416(14) Uani 1 1 d . . .
C28 C 1.0669(6) 0.3024(3) -0.0019(5) 0.0579(18) Uani 1 1 d . . .
H28A H 1.0963 0.2806 -0.0432 0.070 Uiso 1 1 calc R . .
C29 C 1.0957(8) 0.3578(3) 0.0077(7) 0.076(2) Uani 1 1 d . . .
H29A H 1.1434 0.3728 -0.0271 0.091 Uiso 1 1 calc R . .
C30 C 1.0532(10) 0.3893(3) 0.0688(7) 0.083(3) Uani 1 1 d . . .
H30A H 1.0728 0.4261 0.0764 0.100 Uiso 1 1 calc R . .
C31 C 0.9838(10) 0.3680(3) 0.1178(7) 0.094(4) Uani 1 1 d . . .
H31A H 0.9550 0.3903 0.1590 0.112 Uiso 1 1 calc R . .
C32 C 0.9534(8) 0.3130(3) 0.1085(6) 0.072(2) Uani 1 1 d . . .
H32A H 0.9044 0.2987 0.1428 0.087 Uiso 1 1 calc R . .
C33 C 0.6019(5) 0.1210(2) -0.2402(4) 0.0395(14) Uani 1 1 d . . .
C34 C 0.6206(7) 0.1059(3) -0.3262(5) 0.0587(19) Uani 1 1 d . . .
H34A H 0.6872 0.0903 -0.3309 0.070 Uiso 1 1 calc R . .
C35 C 0.5431(8) 0.1132(3) -0.4058(6) 0.071(2) Uani 1 1 d . . .
H35A H 0.5569 0.1026 -0.4638 0.085 Uiso 1 1 calc R . .
C36 C 0.4443(7) 0.1365(3) -0.3993(6) 0.071(2) Uani 1 1 d . . .
H36A H 0.3906 0.1412 -0.4527 0.085 Uiso 1 1 calc R . .
C37 C 0.4266(6) 0.1526(4) -0.3138(6) 0.071(2) Uani 1 1 d . . .
H37A H 0.3610 0.1690 -0.3088 0.086 Uiso 1 1 calc R . .
C38 C 0.5058(6) 0.1446(3) -0.2344(5) 0.066(2) Uani 1 1 d . . .
H38A H 0.4927 0.1557 -0.1763 0.079 Uiso 1 1 calc R . .
C39 C 0.7566(5) -0.1074(2) 0.0411(5) 0.0410(14) Uani 1 1 d . . .
C40 C 0.7427(6) -0.1345(3) -0.0431(5) 0.0490(16) Uani 1 1 d . . .
H40A H 0.7502 -0.1154 -0.0968 0.059 Uiso 1 1 calc R . .
C41 C 0.7177(6) -0.1899(3) -0.0494(6) 0.0606(19) Uani 1 1 d . . .
H41A H 0.7084 -0.2079 -0.1068 0.073 Uiso 1 1 calc R . .
C42 C 0.7068(6) -0.2179(3) 0.0306(7) 0.067(2) Uani 1 1 d . . .
H42A H 0.6895 -0.2551 0.0266 0.081 Uiso 1 1 calc R . .
C43 C 0.7211(6) -0.1922(3) 0.1157(6) 0.066(2) Uani 1 1 d . . .
H43A H 0.7125 -0.2112 0.1693 0.079 Uiso 1 1 calc R . .
C44 C 0.7487(6) -0.1368(3) 0.1197(5) 0.0519(17) Uani 1 1 d . . .
H44A H 0.7622 -0.1192 0.1776 0.062 Uiso 1 1 calc R . .
C45 C 0.8228(5) 0.0437(2) 0.2695(4) 0.0380(13) Uani 1 1 d . . .
C46 C 0.7363(5) 0.0809(2) 0.2922(4) 0.0387(13) Uani 1 1 d . . .
C47 C 0.7619(6) 0.1172(3) 0.3667(5) 0.0512(17) Uani 1 1 d . . .
H47A H 0.8317 0.1178 0.4030 0.061 Uiso 1 1 calc R . .
C48 C 0.6831(6) 0.1526(3) 0.3867(5) 0.0575(18) Uani 1 1 d . . .
H48A H 0.6994 0.1772 0.4364 0.069 Uiso 1 1 calc R . .
C49 C 0.5812(6) 0.1512(3) 0.3327(5) 0.0519(17) Uani 1 1 d . . .
C50 C 0.5532(6) 0.1147(3) 0.2602(6) 0.0556(18) Uani 1 1 d . . .
H50A H 0.4825 0.1134 0.2257 0.067 Uiso 1 1 calc R . .
C51 C 0.6324(5) 0.0796(3) 0.2396(5) 0.0502(16) Uani 1 1 d . . .
H51A H 0.6153 0.0551 0.1898 0.060 Uiso 1 1 calc R . .
C52 C 0.6569(6) 0.1887(3) 0.1073(5) 0.0462(15) Uani 1 1 d . . .
C53 C 0.5758(7) 0.2317(3) 0.1185(6) 0.072(2) Uiso 1 1 d . . .
H53A H 0.6111 0.2603 0.1586 0.108 Uiso 1 1 calc R . .
H53B H 0.5192 0.2157 0.1458 0.108 Uiso 1 1 calc R . .
H53C H 0.5449 0.2468 0.0582 0.108 Uiso 1 1 calc R . .

loop_
_atom_site_aniso_label
_atom_site_aniso_U_11
_atom_site_aniso_U_22
_atom_site_aniso_U_33
_atom_site_aniso_U_23
_atom_site_aniso_U_13
_atom_site_aniso_U_12
Tl 0.03771(15) 0.03074(14) 0.03305(14) 0.00112(8) 0.00247(9) 0.00068(9)
O1 0.081(4) 0.078(3) 0.055(3) 0.034(3) 0.027(3) 0.036(3)
O2 0.065(5) 0.109(6) 0.182(8) -0.038(5) 0.025(5) 0.031(4)
O3 0.155(8) 0.135(7) 0.110(6) -0.054(5) 0.002(5) 0.071(6)
O4 0.058(3) 0.062(3) 0.062(3) -0.009(3) 0.004(2) 0.012(2)
O5 0.053(3) 0.051(3) 0.062(3) -0.006(2) 0.005(2) 0.012(2)
N1 0.032(3) 0.030(2) 0.037(3) -0.0031(19) 0.003(2) 0.0018(19)
N2 0.029(3) 0.036(2) 0.039(3) 0.004(2) 0.002(2) -0.005(2)
N3 0.043(3) 0.032(2) 0.030(2) 0.0065(19) 0.003(2) -0.002(2)
N4 0.043(3) 0.030(2) 0.032(3) -0.0008(19) 0.000(2) -0.004(2)
N5 0.039(3) 0.030(2) 0.038(3) 0.001(2) 0.007(2) 0.003(2)
N6 0.084(6) 0.070(5) 0.070(5) -0.006(4) 0.024(4) 0.028(4)
C1 0.040(3) 0.030(3) 0.042(3) -0.001(2) 0.008(3) 0.003(2)
C2 0.046(4) 0.034(3) 0.051(4) -0.005(3) 0.010(3) 0.003(3)
C3 0.034(3) 0.040(3) 0.048(4) 0.004(3) 0.005(3) 0.008(3)
C4 0.033(3) 0.034(3) 0.035(3) 0.003(2) 0.001(2) 0.001(2)
C5 0.031(3) 0.038(3) 0.038(3) 0.003(2) 0.004(2) 0.000(2)
C6 0.034(3) 0.036(3) 0.035(3) 0.001(2) 0.002(2) -0.001(2)
C7 0.052(4) 0.048(4) 0.036(3) 0.002(3) -0.010(3) -0.008(3)
C8 0.050(4) 0.034(3) 0.041(3) -0.003(3) -0.005(3) -0.013(3)
C9 0.043(3) 0.032(3) 0.037(3) 0.000(2) 0.006(3) -0.002(2)
C10 0.038(3) 0.025(3) 0.042(3) -0.002(2) 0.004(3) -0.004(2)
C11 0.037(3) 0.034(3) 0.039(3) 0.003(2) 0.004(3) 0.001(2)
C12 0.056(4) 0.032(3) 0.044(4) 0.010(3) -0.002(3) 0.000(3)
C13 0.057(4) 0.044(3) 0.037(3) 0.006(3) -0.004(3) -0.001(3)
C14 0.039(3) 0.034(3) 0.034(3) 0.003(2) 0.004(2) 0.004(2)
C15 0.040(3) 0.032(3) 0.035(3) 0.005(2) 0.005(3) 0.004(2)
C16 0.040(3) 0.040(3) 0.036(3) -0.005(2) 0.003(3) 0.004(3)
C17 0.046(4) 0.041(3) 0.050(4) -0.001(3) -0.009(3) -0.006(3)
C18 0.046(4) 0.038(3) 0.054(4) 0.000(3) -0.006(3) -0.010(3)
C19 0.041(3) 0.035(3) 0.039(3) 0.000(2) 0.004(3) -0.004(3)
C20 0.040(3) 0.029(3) 0.041(3) 0.000(2) 0.005(3) -0.003(2)
C21 0.043(4) 0.036(3) 0.030(3) 0.002(2) -0.001(2) 0.003(3)
C22 0.044(4) 0.043(3) 0.052(4) 0.008(3) 0.009(3) -0.003(3)
C23 0.077(5) 0.045(4) 0.039(4) 0.010(3) -0.001(3) 0.007(4)
C24 0.066(5) 0.055(4) 0.044(4) 0.007(3) -0.018(3) 0.002(4)
C25 0.048(4) 0.078(5) 0.061(5) 0.019(4) -0.007(3) -0.008(4)
C26 0.045(4) 0.064(4) 0.045(4) 0.018(3) -0.002(3) -0.004(3)
C27 0.054(4) 0.025(3) 0.043(3) 0.002(2) 0.002(3) 0.000(3)
C28 0.072(5) 0.032(3) 0.074(5) 0.001(3) 0.023(4) -0.005(3)
C29 0.093(7) 0.048(5) 0.090(6) 0.000(4) 0.028(5) -0.028(4)
C30 0.131(9) 0.035(4) 0.077(6) -0.009(4) 0.005(6) -0.019(5)
C31 0.173(11) 0.042(4) 0.076(6) -0.018(4) 0.049(7) -0.002(6)
C32 0.114(7) 0.043(4) 0.069(5) -0.005(4) 0.042(5) -0.004(4)
C33 0.040(4) 0.050(4) 0.025(3) -0.001(2) -0.003(3) -0.003(3)
C34 0.065(5) 0.064(5) 0.039(4) -0.006(3) -0.010(3) 0.008(4)
C35 0.087(7) 0.070(5) 0.048(5) -0.005(4) -0.005(4) 0.004(4)
C36 0.073(6) 0.063(5) 0.060(5) 0.009(4) -0.027(4) -0.005(4)
C37 0.048(5) 0.087(6) 0.071(6) 0.009(5) -0.008(4) 0.004(4)
C38 0.072(6) 0.072(6) 0.050(4) 0.009(4) 0.000(4) 0.006(4)
C39 0.042(4) 0.033(3) 0.048(4) 0.001(3) 0.007(3) -0.003(3)
C40 0.056(4) 0.039(3) 0.050(4) -0.001(3) 0.006(3) -0.003(3)
C41 0.064(5) 0.044(4) 0.071(5) -0.019(4) 0.009(4) -0.012(3)
C42 0.053(5) 0.035(4) 0.114(7) -0.005(4) 0.018(4) -0.007(3)
C43 0.069(5) 0.045(4) 0.084(6) 0.019(4) 0.019(4) -0.004(4)
C44 0.060(4) 0.043(3) 0.050(4) 0.006(3) 0.004(3) -0.009(3)
C45 0.039(3) 0.036(3) 0.039(3) 0.003(2) 0.010(3) 0.002(3)
C46 0.045(4) 0.036(3) 0.036(3) 0.010(2) 0.011(3) 0.002(3)
C47 0.057(4) 0.050(4) 0.045(4) -0.003(3) 0.003(3) 0.005(3)
C48 0.072(5) 0.053(4) 0.048(4) -0.011(3) 0.012(3) 0.005(4)
C49 0.055(4) 0.049(4) 0.058(4) 0.004(3) 0.024(3) 0.008(3)
C50 0.038(4) 0.065(5) 0.066(5) -0.008(4) 0.014(3) -0.003(3)
C51 0.043(4) 0.048(4) 0.061(4) -0.011(3) 0.012(3) -0.001(3)
C52 0.050(4) 0.038(3) 0.049(4) -0.002(3) 0.003(3) 0.011(3)

loop_
_atom_type_symbol
_atom_type_description
_atom_type_scat_dispersion_real
_atom_type_scat_dispersion_imag
_atom_type_scat_source
C C 0.0033 0.0016 'International Tables Vol C Tables 4.2.6.8 and 6.1.1.4'
H H 0.0000 0.0000 'International Tables Vol C Tables 4.2.6.8 and 6.1.1.4'
N N 0.0061 0.0033 'International Tables Vol C Tables 4.2.6.8 and 6.1.1.4'
O O 0.0106 0.0060 'International Tables Vol C Tables 4.2.6.8 and 6.1.1.4'
Tl Tl -2.8358 9.6688 'International Tables Vol C Tables 4.2.6.8 and 6.1.1.4'

loop_
_geom_angle_atom_site_label_1
_geom_angle_atom_site_label_2
_geom_angle_atom_site_label_3
_geom_angle
_geom_angle_site_symmetry_1
_geom_angle_site_symmetry_3
_geom_angle_publ_flag
N5 Tl N3 150.63(18) . . ?
N5 Tl N2 84.93(17) . . ?
N3 Tl N2 80.43(17) . . ?
N5 Tl N4 83.94(18) . . ?
N3 Tl N4 81.32(16) . . ?
N2 Tl N4 119.34(17) . . ?
N5 Tl O4 112.45(18) . . ?
N3 Tl O4 93.19(18) . . ?
N2 Tl O4 146.93(18) . . ?
N4 Tl O4 91.25(17) . . ?
N5 Tl O5 110.77(17) . . ?
N3 Tl O5 95.41(17) . . ?
N2 Tl O5 93.11(17) . . ?
N4 Tl O5 145.96(17) . . ?
O4 Tl O5 54.94(17) . . ?
N5 Tl C52 115.26(19) . . ?
N3 Tl C52 94.11(19) . . ?
N2 Tl C52 120.02(19) . . ?
N4 Tl C52 118.60(19) . . ?
O4 Tl C52 27.51(18) . . ?
O5 Tl C52 27.45(17) . . ?
C52 O4 Tl 92.0(4) . . ?
C52 O5 Tl 91.6(4) . . ?
C4 N1 C1 110.7(5) . . ?
C4 N1 N5 124.0(4) . . ?
C1 N1 N5 120.7(4) . . ?
C9 N2 C6 106.8(5) . . ?
C9 N2 Tl 109.9(4) . . ?
C6 N2 Tl 128.4(4) . . ?
C11 N3 C14 108.8(4) . . ?
C11 N3 Tl 120.2(4) . . ?
C14 N3 Tl 120.6(4) . . ?
C16 N4 C19 106.9(5) . . ?
C16 N4 Tl 111.2(4) . . ?
C19 N4 Tl 127.6(4) . . ?
C45 N5 N1 115.5(4) . . ?
C45 N5 Tl 133.2(4) . . ?
N1 N5 Tl 106.6(3) . . ?
O3 N6 O2 122.8(8) . . ?
O3 N6 C49 117.7(8) . . ?
O2 N6 C49 119.5(8) . . ?
N1 C1 C2 106.0(5) . . ?
N1 C1 C20 125.4(5) . . ?
C2 C1 C20 128.3(5) . . ?
C3 C2 C1 108.2(5) . . ?
C2 C3 C4 108.6(5) . . ?
N1 C4 C3 106.5(5) . . ?
N1 C4 C5 125.9(5) . . ?
C3 C4 C5 127.4(5) . . ?
C6 C5 C4 125.1(5) . . ?
C6 C5 C21 120.5(5) . . ?
C4 C5 C21 114.3(5) . . ?
N2 C6 C5 126.1(5) . . ?
N2 C6 C7 108.2(5) . . ?
C5 C6 C7 125.0(5) . . ?
C8 C7 C6 108.4(5) . . ?
C7 C8 C9 107.0(5) . . ?
N2 C9 C10 125.7(5) . . ?
N2 C9 C8 109.6(5) . . ?
C10 C9 C8 124.4(5) . . ?
C11 C10 C9 125.6(5) . . ?
C11 C10 C27 117.3(5) . . ?
C9 C10 C27 117.0(5) . . ?
N3 C11 C10 124.2(5) . . ?
N3 C11 C12 108.2(5) . . ?
C10 C11 C12 127.6(5) . . ?
C13 C12 C11 106.9(5) . . ?
C12 C13 C14 108.3(5) . . ?
N3 C14 C15 124.9(5) . . ?
N3 C14 C13 107.5(5) . . ?
C15 C14 C13 127.5(5) . . ?
C14 C15 C16 126.5(6) . . ?
C14 C15 C33 117.2(5) . . ?
C16 C15 C33 116.3(5) . . ?
N4 C16 C15 125.5(6) . . ?
N4 C16 C17 109.1(5) . . ?
C15 C16 C17 125.2(6) . . ?
C18 C17 C16 107.7(6) . . ?
C17 C18 C19 107.6(5) . . ?
N4 C19 C20 125.5(5) . . ?
N4 C19 C18 108.5(5) . . ?
C20 C19 C18 125.1(5) . . ?
C19 C20 C1 125.7(5) . . ?
C19 C20 C39 119.5(5) . . ?
C1 C20 C39 114.3(5) . . ?
C26 C21 C22 118.0(6) . . ?
C26 C21 C5 123.4(5) . . ?
C22 C21 C5 118.6(6) . . ?
C23 C22 C21 120.2(6) . . ?
C24 C23 C22 120.4(6) . . ?
C23 C24 C25 120.2(7) . . ?
C24 C25 C26 119.8(7) . . ?
C21 C26 C25 121.3(6) . . ?
C28 C27 C32 118.3(6) . . ?
C28 C27 C10 122.8(6) . . ?
C32 C27 C10 118.8(6) . . ?
C27 C28 C29 121.2(7) . . ?
C30 C29 C28 119.1(8) . . ?
C31 C30 C29 120.5(7) . . ?
C30 C31 C32 121.1(8) . . ?
C27 C32 C31 119.7(8) . . ?
C38 C33 C34 119.0(6) . . ?
C38 C33 C15 120.6(6) . . ?
C34 C33 C15 120.4(6) . . ?
C33 C34 C35 121.2(8) . . ?
C34 C35 C36 119.6(8) . . ?
C37 C36 C35 119.0(7) . . ?
C36 C37 C38 120.4(8) . . ?
C33 C38 C37 120.7(8) . . ?
C44 C39 C40 118.3(6) . . ?
C44 C39 C20 120.2(6) . . ?
C40 C39 C20 121.4(6) . . ?
C39 C40 C41 121.2(7) . . ?
C42 C41 C40 119.0(7) . . ?
C43 C42 C41 121.3(7) . . ?
C42 C43 C44 118.0(7) . . ?
C39 C44 C43 122.0(7) . . ?
O1 C45 N5 126.1(6) . . ?
O1 C45 C46 121.4(5) . . ?
N5 C45 C46 112.5(5) . . ?
C51 C46 C47 119.9(6) . . ?
C51 C46 C45 120.7(6) . . ?
C47 C46 C45 119.4(6) . . ?
C48 C47 C46 119.7(7) . . ?
C49 C48 C47 119.3(7) . . ?
C48 C49 C50 122.2(6) . . ?
C48 C49 N6 119.8(7) . . ?
C50 C49 N6 118.1(7) . . ?
C49 C50 C51 118.5(7) . . ?
C46 C51 C50 120.4(6) . . ?
O5 C52 O4 121.4(6) . . ?
O5 C52 C53 119.0(6) . . ?
O4 C52 C53 119.6(6) . . ?
O5 C52 Tl 61.0(3) . . ?
O4 C52 Tl 60.5(3) . . ?
C53 C52 Tl 177.0(5) . . ?

loop_
_geom_bond_atom_site_label_1
_geom_bond_atom_site_label_2
_geom_bond_distance
_geom_bond_site_symmetry_2
_geom_bond_publ_flag
Tl N5 2.147(5) . ?
Tl N3 2.157(4) . ?
Tl N2 2.337(5) . ?
Tl N4 2.342(4) . ?
Tl O4 2.355(5) . ?
Tl O5 2.365(4) . ?
Tl C52 2.704(6) . ?
O1 C45 1.224(7) . ?
O2 N6 1.196(9) . ?
O3 N6 1.185(9) . ?
O4 C52 1.250(8) . ?
O5 C52 1.247(8) . ?
N1 C4 1.362(7) . ?
N1 C1 1.387(7) . ?
N1 N5 1.409(6) . ?
N2 C9 1.380(7) . ?
N2 C6 1.383(7) . ?
N3 C11 1.365(7) . ?
N3 C14 1.376(7) . ?
N4 C16 1.366(7) . ?
N4 C19 1.382(7) . ?
N5 C45 1.345(7) . ?
N6 C49 1.471(9) . ?
C1 C2 1.404(8) . ?
C1 C20 1.413(8) . ?
C2 C3 1.375(9) . ?
C3 C4 1.402(8) . ?
C4 C5 1.418(8) . ?
C5 C6 1.400(7) . ?
C5 C21 1.478(8) . ?
C6 C7 1.452(8) . ?
C7 C8 1.340(8) . ?
C8 C9 1.440(8) . ?
C9 C10 1.415(8) . ?
C10 C11 1.412(8) . ?
C10 C27 1.489(7) . ?
C11 C12 1.452(8) . ?
C12 C13 1.352(9) . ?
C13 C14 1.443(8) . ?
C14 C15 1.391(8) . ?
C15 C16 1.421(8) . ?
C15 C33 1.509(8) . ?
C16 C17 1.438(8) . ?
C17 C18 1.335(9) . ?
C18 C19 1.441(8) . ?
C19 C20 1.404(8) . ?
C20 C39 1.497(7) . ?
C21 C26 1.376(9) . ?
C21 C22 1.398(8) . ?
C22 C23 1.389(10) . ?
C23 C24 1.359(10) . ?
C24 C25 1.370(10) . ?
C25 C26 1.385(9) . ?
C27 C28 1.365(9) . ?
C27 C32 1.375(9) . ?
C28 C29 1.395(9) . ?
C29 C30 1.357(13) . ?
C30 C31 1.332(14) . ?
C31 C32 1.394(11) . ?
C33 C38 1.352(10) . ?
C33 C34 1.367(9) . ?
C34 C35 1.371(11) . ?
C35 C36 1.381(13) . ?
C36 C37 1.361(12) . ?
C37 C38 1.382(10) . ?
C39 C44 1.368(9) . ?
C39 C40 1.372(9) . ?
C40 C41 1.383(9) . ?
C41 C42 1.377(11) . ?
C42 C43 1.367(11) . ?
C43 C44 1.393(9) . ?
C45 C46 1.497(8) . ?
C46 C51 1.377(9) . ?
C46 C47 1.387(9) . ?
C47 C48 1.384(9) . ?
C48 C49 1.363(10) . ?
C49 C50 1.372(10) . ?
C50 C51 1.384(9) . ?
C52 C53 1.489(10) . ?
